data_2204603
loop_
_publ_author_name
'McBurney, Brian'
'Foss, Paul C. D.'
'Reed, Elizabeth M.'
'Shine, Timothy D.'
'Glagovich, Neil M.'
'Westcott, Barry L.'
'Crundwell, Guy'
'Zeller, Matthias'
'Hunter, Allen D.'

_publ_section_title
;
 1-Ethoxy-4-nitrobenzene
;
_journal_issue 12
_journal_name_full 'Acta Crystallographica Section E'
_journal_page_first o2179
_journal_page_last o2180
_journal_paper_doi 10.1107/S1600536804027412
_journal_volume 60
_journal_year 2004
_chemical_formula_iupac 'C8 H9 N O3'
_chemical_formula_moiety 'C8 H9 N O3'
_chemical_formula_sum 'C8 H9 N O3'
_chemical_formula_weight 167.16
_chemical_melting_point 330.2
_chemical_name_common p-nitrophenetole
_chemical_name_systematic
;
1-ethoxy-4-nitrobenzene
;
_space_group_IT_number 14
_symmetry_cell_setting monoclinic
_symmetry_space_group_name_Hall '-P 2ybc'
_symmetry_space_group_name_H-M 'P 1 21/c 1'
_atom_sites_solution_hydrogens geom
_atom_sites_solution_primary direct
_atom_sites_solution_secondary difmap
_cell_angle_alpha 90.00
_cell_angle_beta 104.9570(10)
_cell_angle_gamma 90.00
_cell_formula_units_Z 4
_cell_length_a 7.2796(5)
_cell_length_b 11.7664(8)
_cell_length_c 9.4285(6)
_cell_measurement_reflns_used 6367
_cell_measurement_temperature 100(2)
_cell_measurement_theta_max 28.3
_cell_measurement_theta_min 2.24
_cell_volume 780.23(9)
_computing_cell_refinement SMART
_computing_data_collection 'SMART (Bruker, 1997-1999)'
_computing_data_reduction 'SAINT-Plus (Bruker, 1997-1999)'
_computing_molecular_graphics 'ORTEP-3 (Farrugia, 1997)'
_computing_publication_material SHELXL97
_computing_structure_refinement 'SHELXL97 (Sheldrick, 1997)'
_computing_structure_solution 'SHELXS97 (Sheldrick, 1997)'
_diffrn_ambient_temperature 100(2)
_diffrn_measured_fraction_theta_full 0.999
_diffrn_measured_fraction_theta_max 0.999
_diffrn_measurement_device_type 'Bruker SMART APEX'
_diffrn_measurement_method \w
_diffrn_radiation_monochromator graphite
_diffrn_radiation_source 'sealed tube'
_diffrn_radiation_type MoK\a
_diffrn_radiation_wavelength 0.71073
_diffrn_reflns_av_R_equivalents 0.0212
_diffrn_reflns_av_sigmaI/netI 0.0177
_diffrn_reflns_limit_h_max 9
_diffrn_reflns_limit_h_min -9
_diffrn_reflns_limit_k_max 15
_diffrn_reflns_limit_k_min -15
_diffrn_reflns_limit_l_max 12
_diffrn_reflns_limit_l_min -12
_diffrn_reflns_number 8103
_diffrn_reflns_theta_full 28.28
_diffrn_reflns_theta_max 28.28
_diffrn_reflns_theta_min 2.83
_diffrn_standards_decay_% 0
_diffrn_standards_interval_count 0
_diffrn_standards_number 0
_exptl_absorpt_coefficient_mu 0.110
_exptl_absorpt_correction_T_max 0.969
_exptl_absorpt_correction_T_min 0.948
_exptl_absorpt_correction_type multi-scan
_exptl_absorpt_process_details '(SADABS; Sheldrick, 2003)'
_exptl_crystal_colour colorless
_exptl_crystal_density_diffrn 1.423
_exptl_crystal_density_method 'not measured'
_exptl_crystal_description block
_exptl_crystal_F_000 352
_exptl_crystal_size_max 0.45
_exptl_crystal_size_mid 0.45
_exptl_crystal_size_min 0.3
_refine_diff_density_max 0.372
_refine_diff_density_min -0.226
_refine_ls_extinction_method none
_refine_ls_goodness_of_fit_ref 1.220
_refine_ls_hydrogen_treatment refall
_refine_ls_matrix_type full
_refine_ls_number_parameters 136
_refine_ls_number_reflns 1936
_refine_ls_number_restraints 0
_refine_ls_restrained_S_all 1.220
_refine_ls_R_factor_all 0.0491
_refine_ls_R_factor_gt 0.0479
_refine_ls_shift/su_max 0.020
_refine_ls_shift/su_mean 0.004
_refine_ls_structure_factor_coef Fsqd
_refine_ls_weighting_details 'calc w = 1/[\s^2^(Fo^2^)+(0.0575P)^2^+0.3353P] where P = (Fo^2^+2Fc^2^)/3'
_refine_ls_weighting_scheme calc
_refine_ls_wR_factor_gt 0.1280
_refine_ls_wR_factor_ref 0.1290
_reflns_number_gt 1894
_reflns_number_total 1936
_reflns_threshold_expression I>2\s(I)
_cod_data_source_file ac6133.cif
_cod_data_source_block I
_cod_depositor_comments
;
The following automatic conversions were performed:
'_geom_bond_publ_flag' value 'NO' changed to 'no' according to
'/home/saulius/struct/CIF-dictionaries/cif_core.dic' dictionary named
'cif_core.dic' version 2.4.1 from 2010-06-29 (21
time).

'_geom_angle_publ_flag' value 'NO' changed to 'no' according to
'/home/saulius/struct/CIF-dictionaries/cif_core.dic' dictionary named
'cif_core.dic' version 2.4.1 from 2010-06-29 (34
times).

'_geom_torsion_publ_flag' value 'NO' changed to 'no' according to
'/home/saulius/struct/CIF-dictionaries/cif_core.dic' dictionary named
'cif_core.dic' version 2.4.1 from 2010-06-29 (17 times).

Automatic conversion script
Id: cif_fix_enum 1527 2010-12-29 10:47:43Z saulius 

The following automatic conversions were performed:

'_geom_bond_publ_flag' value 'NO' changed to 'no' according to
/home/saulius/struct/CIF-dictionaries/cif_core.dic dictionary named
'cif_core.dic' version 2.4.1 from 2010-06-29 (21
time).

'_geom_angle_publ_flag' value 'NO' changed to 'no' according
to /home/saulius/struct/CIF-dictionaries/cif_core.dic dictionary
named 'cif_core.dic' version 2.4.1 from 2010-06-29 (34
times).

'_geom_torsion_publ_flag' value 'NO' changed to 'no'
according to /home/saulius/struct/CIF-dictionaries/cif_core.dic
dictionary named 'cif_core.dic' version 2.4.1 from 2010-06-29 (17
times).

Automatic conversion script
Id: cif_fix_values 1715 2011-07-08 13:25:40Z adriana 
;
_cod_original_sg_symbol_H-M P21/c
_cod_database_code 2204603
_cod_database_fobs_code 2204603

loop_
_symmetry_equiv_pos_as_xyz
'x, y, z'
'-x, y+1/2, -z+1/2'
'-x, -y, -z'
'x, -y-1/2, z-1/2'

loop_
_atom_site_label
_atom_site_fract_x
_atom_site_fract_y
_atom_site_fract_z
_atom_site_U_iso_or_equiv
_atom_site_adp_type
_atom_site_calc_flag
_atom_site_occupancy
_atom_site_type_symbol
O1 0.32511(17) 0.68300(9) 0.08392(13) 0.0300(3) Uani d 1 O
N1 0.23992(16) 0.74291(10) -0.01917(13) 0.0200(3) Uani d 1 N
C1 0.25281(17) 0.86572(11) -0.00128(14) 0.0171(3) Uani d 1 C
O2 0.14383(16) 0.70363(9) -0.13557(12) 0.0290(3) Uani d 1 O
C2 0.36067(18) 0.91110(11) 0.13039(14) 0.0178(3) Uani d 1 C
H2A 0.422(2) 0.8638(16) 0.207(2) 0.021 Uiso d 1 H
O3 0.30202(14) 1.21136(8) 0.05688(11) 0.0206(2) Uani d 1 O
C3 0.37343(18) 1.02736(11) 0.14606(14) 0.0178(3) Uani d 1 C
H3A 0.448(2) 1.0590(15) 0.236(2) 0.021 Uiso d 1 H
C4 0.27830(18) 1.09830(11) 0.03104(14) 0.0172(3) Uani d 1 C
C5 0.16852(19) 1.05195(11) -0.10042(15) 0.0187(3) Uani d 1 C
H5A 0.102(2) 1.0991(16) -0.180(2) 0.022 Uiso d 1 H
C6 0.15703(19) 0.93450(11) -0.11626(15) 0.0187(3) Uani d 1 C
H6A 0.085(3) 0.9047(16) -0.206(2) 0.022 Uiso d 1 H
C7 0.2128(2) 1.28831(11) -0.06000(15) 0.0202(3) Uani d 1 C
H7A 0.077(3) 1.2750(16) -0.088(2) 0.024 Uiso d 1 H
H7B 0.263(2) 1.2760(15) -0.144(2) 0.024 Uiso d 1 H
C8 0.2557(2) 1.40737(12) -0.00176(17) 0.0253(3) Uani d 1 C
H8A 0.193(3) 1.463(2) -0.079(2) 0.038 Uiso d 1 H
H8B 0.391(3) 1.4193(18) 0.032(2) 0.038 Uiso d 1 H
H8C 0.202(3) 1.4192(18) 0.082(2) 0.038 Uiso d 1 H

loop_
_atom_site_aniso_label
_atom_site_aniso_U_11
_atom_site_aniso_U_22
_atom_site_aniso_U_33
_atom_site_aniso_U_12
_atom_site_aniso_U_13
_atom_site_aniso_U_23
O1 0.0357(6) 0.0161(5) 0.0320(6) 0.0038(4) -0.0023(5) 0.0027(4)
N1 0.0201(5) 0.0148(5) 0.0242(6) 0.0001(4) 0.0041(5) -0.0008(4)
C1 0.0172(6) 0.0136(6) 0.0210(6) -0.0004(4) 0.0058(5) -0.0015(5)
O2 0.0361(6) 0.0190(5) 0.0269(6) -0.0049(4) -0.0009(5) -0.0056(4)
C2 0.0182(6) 0.0172(6) 0.0176(6) 0.0017(5) 0.0039(5) 0.0022(5)
O3 0.0281(5) 0.0124(5) 0.0191(5) 0.0002(4) 0.0021(4) -0.0003(3)
C3 0.0188(6) 0.0170(6) 0.0163(6) -0.0003(5) 0.0021(5) -0.0012(5)
C4 0.0187(6) 0.0143(6) 0.0193(6) -0.0001(4) 0.0063(5) -0.0003(5)
C5 0.0191(6) 0.0172(6) 0.0189(6) 0.0009(5) 0.0032(5) 0.0008(5)
C6 0.0185(6) 0.0181(6) 0.0182(6) -0.0018(5) 0.0023(5) -0.0024(5)
C7 0.0248(7) 0.0156(6) 0.0194(6) 0.0012(5) 0.0043(5) 0.0024(5)
C8 0.0351(8) 0.0161(6) 0.0246(7) 0.0007(5) 0.0077(6) 0.0005(5)

loop_
_atom_type_symbol
_atom_type_description
_atom_type_scat_dispersion_real
_atom_type_scat_dispersion_imag
_atom_type_scat_source
C C 0.0033 0.0016 'International Tables Vol C Tables 4.2.6.8 and 6.1.1.4'
H H 0.0000 0.0000 'International Tables Vol C Tables 4.2.6.8 and 6.1.1.4'
N N 0.0061 0.0033 'International Tables Vol C Tables 4.2.6.8 and 6.1.1.4'
O O 0.0106 0.0060 'International Tables Vol C Tables 4.2.6.8 and 6.1.1.4'

loop_
_geom_angle_atom_site_label_1
_geom_angle_atom_site_label_2
_geom_angle_atom_site_label_3
_geom_angle
_geom_angle_publ_flag
O2 N1 O1 122.98(12) no
O2 N1 C1 118.79(11) no
O1 N1 C1 118.22(11) no
C6 C1 C2 121.78(12) no
C6 C1 N1 118.96(11) no
C2 C1 N1 119.26(11) no
C3 C2 C1 118.92(12) no
C3 C2 H2A 120.5(11) no
C1 C2 H2A 120.6(11) no
C4 O3 C7 117.81(10) no
C2 C3 C4 120.18(12) no
C2 C3 H3A 119.3(11) no
C4 C3 H3A 120.5(11) no
O3 C4 C5 123.95(12) no
O3 C4 C3 115.52(11) no
C5 C4 C3 120.52(12) no
C6 C5 C4 119.15(12) no
C6 C5 H5A 119.3(11) no
C4 C5 H5A 121.6(11) no
C1 C6 C5 119.45(12) no
C1 C6 H6A 122.4(11) no
C5 C6 H6A 118.1(11) no
O3 C7 C8 107.12(11) no
O3 C7 H7A 109.5(11) no
C8 C7 H7A 110.6(11) no
O3 C7 H7B 109.9(11) no
C8 C7 H7B 110.6(11) no
H7A C7 H7B 109.2(15) no
C7 C8 H8A 109.1(13) no
C7 C8 H8B 110.7(13) no
H8A C8 H8B 112.7(17) no
C7 C8 H8C 109.8(12) no
H8A C8 H8C 107.1(17) no
H8B C8 H8C 107.4(18) no

loop_
_geom_bond_atom_site_label_1
_geom_bond_atom_site_label_2
_geom_bond_distance
_geom_bond_publ_flag
O1 N1 1.2309(16) no
N1 O2 1.2292(15) no
N1 C1 1.4551(17) no
C1 C6 1.3879(18) no
C1 C2 1.3928(18) no
C2 C3 1.3764(18) no
C2 H2A 0.929(19) no
O3 C4 1.3554(16) no
O3 C7 1.4446(16) no
C3 C4 1.4018(18) no
C3 H3A 0.955(18) no
C4 C5 1.4004(18) no
C5 C6 1.3901(19) no
C5 H5A 0.956(18) no
C6 H6A 0.942(19) no
C7 C8 1.508(2) no
C7 H7A 0.966(18) no
C7 H7B 0.961(18) no
C8 H8A 1.00(2) no
C8 H8B 0.97(2) no
C8 H8C 0.97(2) no

loop_
_geom_torsion_atom_site_label_1
_geom_torsion_atom_site_label_2
_geom_torsion_atom_site_label_3
_geom_torsion_atom_site_label_4
_geom_torsion
_geom_torsion_publ_flag
O2 N1 C1 C6 -0.27(18) no
O1 N1 C1 C6 -179.76(12) no
O2 N1 C1 C2 179.74(12) no
O1 N1 C1 C2 0.25(18) no
C6 C1 C2 C3 -0.50(19) no
N1 C1 C2 C3 179.49(11) no
C1 C2 C3 C4 0.27(19) no
C7 O3 C4 C5 -1.79(19) no
C7 O3 C4 C3 177.78(11) no
C2 C3 C4 O3 -179.19(11) no
C2 C3 C4 C5 0.4(2) no
O3 C4 C5 C6 178.71(12) no
C3 C4 C5 C6 -0.8(2) no
C2 C1 C6 C5 0.1(2) no
N1 C1 C6 C5 -179.93(12) no
C4 C5 C6 C1 0.6(2) no
C4 O3 C7 C8 178.26(11) no

loop_
_cod_related_entry_id
_cod_related_entry_database
_cod_related_entry_code
1 ChemSpider 7214
